data_2300592
loop_
_publ_author_name
'Niep\"otter, Benedikt'
'Herbst-Irmer, Regine'
'Stalke, Dietmar'

_publ_section_title
;
 Empirical correction for resolution- and temperature-dependent errors
 caused by factors such as thermal diffuse scattering
;
_journal_coeditor_code KS5474SUP1
_journal_issue 5
_journal_name_full 'Journal of Applied Crystallography'
_journal_page_first 1485
_journal_page_last 1497
_journal_paper_doi 10.1107/S1600576715014934
_journal_volume 48
_journal_year 2015
_chemical_formula_sum 'C96 H126 Mg3 N36'
_chemical_formula_weight 1857.25
_space_group_crystal_system trigonal
_space_group_IT_number 148
_space_group_name_Hall '-R 3'
_space_group_name_H-M_alt 'R -3 :H'
_symmetry_space_group_name_Hall '-R 3'
_symmetry_space_group_name_H-M 'R -3 :H'
_atom_sites_solution_hydrogens mixed
_audit_conform_dict_location ftp://ftp.iucr.org/pub/cif_core.dic
_audit_conform_dict_name cif_core.dic
_audit_conform_dict_version 2.3
_audit_creation_date '28-Apr-04 T14:05:08-00:00'
_audit_creation_method 'XD routine XDCIF'
_cell_angle_alpha 90
_cell_angle_beta 90
_cell_angle_gamma 120
_cell_formula_units_Z 3
_cell_length_a 10.6712(5)
_cell_length_b 10.6712(5)
_cell_length_c 24.6546(12)
_cell_measurement_reflns_used 9245
_cell_measurement_temperature 15(2)
_cell_measurement_theta_max 52.2183
_cell_measurement_theta_min 2.3536
_cell_volume 2431.4(2)
_computing_cell_refinement 'SAINT V8.30C'
_computing_data_collection 'APEX2 v2012.2'
_computing_data_reduction 'SAINT V8.30C'
_computing_molecular_graphics 'H\"ubschle, (2011)'
_computing_publication_material 'L\"ubben, (to be published)'
_computing_structure_refinement 'Volkov et al, (2006)'
_computing_structure_solution
;SHELXT (G.M.Sheldrick,Act
a Cryst.(2015)A71,3-8)
;
_diffrn_ambient_temperature 100(2)
_diffrn_measured_fraction_theta_full 1.000
_diffrn_measured_fraction_theta_max 1.000
_diffrn_measurement_device_type 'Bruker Smart APEX II Ultra'
_diffrn_measurement_method 'omega scans'
_diffrn_radiation_type MoK\a
_diffrn_radiation_wavelength 0.71073
_diffrn_reflns_av_R_equivalents 0.0363
_diffrn_reflns_av_unetI/netI 0.0128
_diffrn_reflns_laue_measured_fraction_full 1.000
_diffrn_reflns_laue_measured_fraction_max 1.000
_diffrn_reflns_limit_h_max 23
_diffrn_reflns_limit_h_min -23
_diffrn_reflns_limit_k_max 23
_diffrn_reflns_limit_k_min -23
_diffrn_reflns_limit_l_max 54
_diffrn_reflns_limit_l_min -51
_diffrn_reflns_number 114801
_diffrn_reflns_point_group_measured_fraction_full 1.000
_diffrn_reflns_point_group_measured_fraction_max 1.000
_diffrn_reflns_theta_full 25.242
_diffrn_reflns_theta_max 52.295
_diffrn_reflns_theta_min 2.354
_diffrn_source 'BRUKER Rotating Anode'
_exptl_absorpt_coefficient_mu 0.098
_exptl_absorpt_correction_type multi-scan
_exptl_absorpt_process_details SADABS-2014/2
_exptl_crystal_colour colorless
_exptl_crystal_density_diffrn 1.268
_exptl_crystal_description block
_exptl_crystal_F_000 990
_exptl_crystal_size_max 0.260
_exptl_crystal_size_mid 0.236
_exptl_crystal_size_min 0.134
_refine_diff_density_max 0.121
_refine_diff_density_min -0.135
_refine_diff_density_rms 0.021
_refine_ls_extinction_method none
_refine_ls_goodness_of_fit_ref 2.024
_refine_ls_matrix_type full
_refine_ls_number_parameters 163
_refine_ls_number_reflns 5422
_refine_ls_number_restraints 0
_refine_ls_R_factor_all 0.016
_refine_ls_R_factor_gt 0.014
_refine_ls_shift/su_max 0
_refine_ls_structure_factor_coef Fsqd
_refine_ls_weighting_details
;
calc w2 = 1/[s^2^(Fo^2^)] 
;
_refine_ls_weighting_scheme calc
_refine_ls_wR_factor_ref 0.036
_reflns_Friedel_coverage 0.000
_reflns_number_gt 5555
_reflns_number_total 6259
_reflns_threshold_expression 'I > 2\s(I)'
_cod_data_source_file ks5474sup1.txt
_cod_data_source_block 1_TXS_100K_best_box_1_scale
_cod_database_code 2300592
_publcif_datablock.id {dbb329bd-dcb5-49f3-b953-19499b786d6e}

_shelx_shelxl_version_number 2014/7
_shelx_estimated_absorpt_t_max 0.987
_shelx_estimated_absorpt_t_min 0.975

loop_
_space_group_symop_id
_space_group_symop_operation_xyz
1 +X,+Y,+Z
2 -Y,+X-Y,+Z
3 -X+Y,-X,+Z
4 -X,-Y,-Z
5 +Y,-X+Y,-Z
6 +X-Y,+X,-Z
7 1/3+X,2/3+Y,2/3+Z
8 1/3-X,2/3-Y,2/3-Z
9 1/3-Y,2/3+X-Y,2/3+Z
10 1/3+Y,2/3-X+Y,2/3-Z
11 1/3-X+Y,2/3-X,2/3+Z
12 1/3+X-Y,2/3+X,2/3-Z
13 2/3+X,1/3+Y,1/3+Z
14 2/3-X,1/3-Y,1/3-Z
15 2/3-Y,1/3+X-Y,1/3+Z
16 2/3+Y,1/3-X+Y,1/3-Z
17 2/3-X+Y,1/3-X,1/3+Z
18 2/3+X-Y,1/3+X,1/3-Z

loop_
_atom_local_axes_atom_label
_atom_local_axes_atom0
_atom_local_axes_ax1
_atom_local_axes_atom1
_atom_local_axes_atom2
_atom_local_axes_ax2
MG(1) C(6) Z MG(1) N(1) Y
N(1) C(1) Z N(1) N(2) Y
N(2) C(3) X N(2) N(1) Y
C(1) C(2) X C(1) C(3) Y
C(2) C(3) X C(2) C(1) Y
C(4) C(3) -Z C(4) C(2) X
C(3) C(2) -X C(3) C(1) Y
C(5) C(1) Z C(5) C(2) X
C(6) MG(1) Z C(6) N(2) Y
H(2) C(2) Z H(2) C(1) Y
H(4A) C(4) Z H(4A) H(4C) Y
H(4B) C(4) Z H(4B) H(4A) Y
H(4C) C(4) Z H(4C) H(4B) Y
H(5A) C(5) Z H(5A) H(5D) Y
H(5B) C(5) Z H(5B) H(5F) Y
H(5C) C(5) Z H(5C) H(5E) Y
H(5D) C(5) Z H(5D) H(5B) Y
H(5E) C(5) Z H(5E) H(5A) Y
H(5F) C(5) Z H(5F) H(5C) Y

loop_
_atom_rho_multipole_atom_label
_atom_rho_multipole_coeff_Pv
_atom_rho_multipole_coeff_P00
_atom_rho_multipole_coeff_P11
_atom_rho_multipole_coeff_P1-1
_atom_rho_multipole_coeff_P10
_atom_rho_multipole_coeff_P20
_atom_rho_multipole_coeff_P21
_atom_rho_multipole_coeff_P2-1
_atom_rho_multipole_coeff_P22
_atom_rho_multipole_coeff_P2-2
_atom_rho_multipole_coeff_P30
_atom_rho_multipole_coeff_P31
_atom_rho_multipole_coeff_P3-1
_atom_rho_multipole_coeff_P32
_atom_rho_multipole_coeff_P3-2
_atom_rho_multipole_coeff_P33
_atom_rho_multipole_coeff_P3-3
_atom_rho_multipole_coeff_P40
_atom_rho_multipole_coeff_P41
_atom_rho_multipole_coeff_P4-1
_atom_rho_multipole_coeff_P42
_atom_rho_multipole_coeff_P4-2
_atom_rho_multipole_coeff_P43
_atom_rho_multipole_coeff_P4-3
_atom_rho_multipole_coeff_P44
_atom_rho_multipole_coeff_P4-4
_atom_rho_multipole_kappa
_atom_rho_multipole_kappa_prime0
_atom_rho_multipole_kappa_prime1
_atom_rho_multipole_kappa_prime2
_atom_rho_multipole_kappa_prime3
_atom_rho_multipole_kappa_prime4
Mg(1) 0.236(11) 0 0 0 0 0 0 0 0 0 0 0 0 0 0 0 0 0 0 0 0 0 0 0 0 0 1 1 1 1 1 1
N(1) 5.154(9) 0 -0.018(3) -0.096(3) -0.034(3) 0.090(3) 0.000(3) 0.089(3) -0.009(3) 0.000(3) 0.109(3) -0.008(3) -0.034(3) 0.070(3) -0.005(2) 0.001(2) -0.055(3) 0.035(4) 0.001(3) 0.019(3) 0.028(3) -0.005(3) 0.011(3) 0.013(3) 0.013(3) -0.004(3) 0.9890(7) 1 1 1 1 1
N(2) 5.043(10) 0 0.024(3) -0.013(3) 0 -0.018(3) 0 0 0.029(3) 0.056(3) 0 0.018(3) -0.001(3) 0 0 0.178(3) -0.052(3) 0.043(3) 0 0 0.020(3) -0.006(3) 0 0 -0.006(3) 0.021(3) 0.9890(7) 1 1 1 1 1
C(1) 3.988(10) 0 0.057(3) 0.021(3) 0 -0.172(3) 0 0 0.026(3) 0.019(3) 0 0.017(3) 0.008(3) 0 0 0.223(3) -0.091(3) 0.032(4) 0 0 0.006(3) -0.028(3) 0 0 0.006(4) 0.031(3) 1.0015(11) 1 1 1 1 1
C(2) 4.079(12) 0 0.031(4) 0.019(4) 0 -0.118(4) 0 0 0.001(3) 0.020(4) 0 0.004(4) 0.025(4) 0 0 0.226(4) -0.074(4) 0.000(5) 0 0 0.001(5) 0.016(5) 0 0 0.033(5) -0.005(4) 1.0015(11) 1 1 1 1 1
C(4) 4.223(17) 0 0 0 -0.024(3) -0.001(3) 0 0 0 0 0.258(3) 0 0 0 0 0.074(3) 0 0.038(4) 0 0 0 0 -0.030(3) 0 0 0 0.9571(16) 1 1 1 1 1
C(3) 3.988(10) 0 0.057(3) 0.021(3) 0 -0.172(3) 0 0 0.026(3) 0.019(3) 0 0.017(3) 0.008(3) 0 0 0.223(3) -0.091(3) 0.032(4) 0 0 0.006(3) -0.028(3) 0 0 0.006(4) 0.031(3) 1.0015(11) 1 1 1 1 1
C(5) 4.223(17) 0 0 0 -0.024(3) -0.001(3) 0 0 0 0 0.258(3) 0 0 0 0 0.074(3) 0 0.038(4) 0 0 0 0 -0.030(3) 0 0 0 0.9571(16) 1 1 1 1 1
C(6) 1.421(9) 0 0 0 -0.066(2) 0.048(2) 0 0 0 0 -0.037(2) 0 0 0 0 -0.0071(19) -0.069(2) -0.016(3) 0 0 0 0 0.007(2) -0.033(3) 0 0 0.945(3) 1 1 1 1 1
H(2) 0.878(7) 0 0 0 0.140(4) 0 0 0 0 0 0 0 0 0 0 0 0 0 0 0 0 0 0 0 0 0 1.1 1.18 1.18 1.18 1.18 1.18
H(4A) 0.905(4) 0 0 0 0.140(2) 0 0 0 0 0 0 0 0 0 0 0 0 0 0 0 0 0 0 0 0 0 1.1 1.18 1.18 1.18 1.18 1.18
H(4B) 0.905(4) 0 0 0 0.140(2) 0 0 0 0 0 0 0 0 0 0 0 0 0 0 0 0 0 0 0 0 0 1.1 1.18 1.18 1.18 1.18 1.18
H(4C) 0.905(4) 0 0 0 0.140(2) 0 0 0 0 0 0 0 0 0 0 0 0 0 0 0 0 0 0 0 0 0 1.1 1.18 1.18 1.18 1.18 1.18
H(5A) 0.4074(17) 0 0 0 0.0631(11) 0 0 0 0 0 0 0 0 0 0 0 0 0 0 0 0 0 0 0 0 0 1.1 1.18 1.18 1.18 1.18 1.18
H(5B) 0.4074(17) 0 0 0 0.0631(11) 0 0 0 0 0 0 0 0 0 0 0 0 0 0 0 0 0 0 0 0 0 1.1 1.18 1.18 1.18 1.18 1.18
H(5C) 0.4074(17) 0 0 0 0.0631(11) 0 0 0 0 0 0 0 0 0 0 0 0 0 0 0 0 0 0 0 0 0 1.1 1.18 1.18 1.18 1.18 1.18
H(5D) 0.498(2) 0 0 0 0.0772(13) 0 0 0 0 0 0 0 0 0 0 0 0 0 0 0 0 0 0 0 0 0 1.1 1.18 1.18 1.18 1.18 1.18
H(5E) 0.498(2) 0 0 0 0.0772(13) 0 0 0 0 0 0 0 0 0 0 0 0 0 0 0 0 0 0 0 0 0 1.1 1.18 1.18 1.18 1.18 1.18
H(5F) 0.498(2) 0 0 0 0.0772(13) 0 0 0 0 0 0 0 0 0 0 0 0 0 0 0 0 0 0 0 0 0 1.1 1.18 1.18 1.18 1.18 1.18

loop_
_atom_site_label
_atom_site_type_symbol
_atom_site_fract_x
_atom_site_fract_y
_atom_site_fract_z
_atom_site_U_iso_or_equiv
_atom_site_adp_type
_atom_site_occupancy
_atom_site_symmetry_multiplicity
Mg(1) Mg 0.666667 0.333333 0.833333 0.013 Uani 0.5001 6
N(1) N 0.557074(9) 0.406765(10) 0.776896(3) 0.014 Uani 1 18
N(2) N 0.565066(8) 0.374520(7) 0.723341(3) 0.013 Uani 1 18
C(1) C 0.455472(9) 0.445048(9) 0.779026(3) 0.016 Uani 1 18
C(2) C 0.396026(9) 0.435579(9) 0.727104(4) 0.017 Uani 1 18
C(4) C 0.448188(10) 0.353708(10) 0.633839(3) 0.019 Uani 1 18
C(3) C 0.467878(8) 0.389356(8) 0.692731(3) 0.015 Uani 1 18
C(5) C 0.416137(11) 0.488255(12) 0.831119(4) 0.022 Uani 1 18
C(6) C 0.666667 0.333333 0.703491(5) 0.013 Uani 1 6
H(2) H 0.311972 0.459502 0.717245 0.02055(2) Uiso 1 18
H(4A) H 0.409122 0.239325 0.627767 0.02839(2) Uiso 1 18
H(4B) H 0.550172 0.414712 0.612472 0.02839(2) Uiso 1 18
H(4C) H 0.3703 0.379844 0.616784 0.02839(2) Uiso 1 18
H(5A) H 0.301966 0.45476 0.832105 0.03314(3) Uiso 0.45 18
H(5B) H 0.480706 0.60511 0.834444 0.03314(3) Uiso 0.45 18
H(5C) H 0.445179 0.44642 0.866094 0.03314(3) Uiso 0.45 18
H(5D) H 0.406841 0.583974 0.825003 0.03314(3) Uiso 0.55 18
H(5E) H 0.308782 0.40555 0.843749 0.03314(3) Uiso 0.55 18
H(5F) H 0.49041 0.504778 0.864013 0.03314(3) Uiso 0.55 18

loop_
_atom_site_aniso_label
_atom_site_aniso_U_11
_atom_site_aniso_U_22
_atom_site_aniso_U_33
_atom_site_aniso_U_23
_atom_site_aniso_U_13
_atom_site_aniso_U_12
Mg(1) 0.015080(18) 0.015080(18) 0.00853(2) 0 0 0.007544(9)
N(1) 0.01675(3) 0.01870(3) 0.01038(2) -0.00014(2) -0.000159(19) 0.01069(3)
N(2) 0.01532(2) 0.01645(3) 0.00971(2) -0.000023(15) -0.000821(17) 0.00888(2)
C(1) 0.01643(3) 0.01871(3) 0.01389(3) -0.000034(18) 0.000679(19) 0.01027(2)
C(2) 0.01634(3) 0.01998(3) 0.01684(3) -0.00019(2) -0.00188(2) 0.01056(3)
C(4) 0.02250(3) 0.02093(3) 0.01320(3) -0.00116(2) -0.00492(2) 0.01079(3)
C(3) 0.01580(3) 0.01623(3) 0.01239(2) 0.000012(17) -0.002429(18) 0.00799(2)
C(5) 0.02516(4) 0.02897(4) 0.01795(3) -0.00184(3) 0.00280(2) 0.01790(3)
C(6) 0.01529(3) 0.01529(3) 0.00971(4) 0 0 0.007647(14)

loop_
_geom_angle_atom_site_label_1
_geom_angle_atom_site_label_2
_geom_angle_atom_site_label_3
_geom_angle
_geom_angle_site_symmetry_1
_geom_angle_site_symmetry_2
_geom_angle_site_symmetry_3
_geom_angle_publ_flag
N(2) N(1) C(1) 105.951(12) 1_555 1_555 1_555 yes
N(1) N(2) C(3) 110.986(12) 1_555 1_555 1_555 yes
N(1) N(2) C(6) 123.402(13) 1_555 1_555 1_555 yes
N(1) N(2) C(6) 123.402(13) 1_555 1_555 2_655 yes
N(1) N(2) C(6) 123.402(13) 1_555 1_555 3_665 yes
C(3) N(2) C(6) 125.602(13) 1_555 1_555 1_555 yes
C(3) N(2) C(6) 125.602(13) 1_555 1_555 2_655 yes
C(3) N(2) C(6) 125.602(13) 1_555 1_555 3_665 yes
C(6) N(2) C(6) 0.0003105(3) 1_555 1_555 2_655 yes
C(6) N(2) C(6) 0.0001818(6) 1_555 1_555 3_665 yes
C(6) N(2) C(6) 0.00041278(9) 2_655 1_555 3_665 yes
N(1) C(1) C(2) 110.303(12) 1_555 1_555 1_555 yes
N(1) C(1) C(5) 121.595(13) 1_555 1_555 1_555 yes
C(2) C(1) C(5) 128.097(13) 1_555 1_555 1_555 yes
C(1) C(2) C(3) 105.729(13) 1_555 1_555 1_555 yes
C(1) C(2) H(2) 125.927(14) 1_555 1_555 1_555 yes
C(3) C(2) H(2) 128.343(14) 1_555 1_555 1_555 yes
C(3) C(4) H(4A) 110.348(11) 1_555 1_555 1_555 yes
C(3) C(4) H(4B) 110.431(12) 1_555 1_555 1_555 yes
C(3) C(4) H(4C) 109.914(13) 1_555 1_555 1_555 yes
H(4A) C(4) H(4B) 108.295(13) 1_555 1_555 1_555 yes
H(4A) C(4) H(4C) 108.838(12) 1_555 1_555 1_555 yes
H(4B) C(4) H(4C) 108.971(12) 1_555 1_555 1_555 yes
N(2) C(3) C(2) 107.014(12) 1_555 1_555 1_555 yes
N(2) C(3) C(4) 122.139(13) 1_555 1_555 1_555 yes
C(2) C(3) C(4) 130.808(12) 1_555 1_555 1_555 yes
C(1) C(5) H(5A) 111.106(14) 1_555 1_555 1_555 yes
C(1) C(5) H(5B) 107.739(13) 1_555 1_555 1_555 yes
C(1) C(5) H(5C) 111.969(13) 1_555 1_555 1_555 yes
C(1) C(5) H(5D) 110.067(13) 1_555 1_555 1_555 yes
C(1) C(5) H(5E) 109.938(14) 1_555 1_555 1_555 yes
C(1) C(5) H(5F) 113.428(13) 1_555 1_555 1_555 yes
H(5A) C(5) H(5B) 109.885(13) 1_555 1_555 1_555 yes
H(5A) C(5) H(5C) 110.569(14) 1_555 1_555 1_555 yes
H(5A) C(5) H(5D) 72.367(10) 1_555 1_555 1_555 yes
H(5A) C(5) H(5E) 33.962(5) 1_555 1_555 1_555 yes
H(5A) C(5) H(5F) 130.202(15) 1_555 1_555 1_555 yes
H(5B) C(5) H(5C) 105.363(14) 1_555 1_555 1_555 yes
H(5B) C(5) H(5D) 39.914(6) 1_555 1_555 1_555 yes
H(5B) C(5) H(5E) 135.944(15) 1_555 1_555 1_555 yes
H(5B) C(5) H(5F) 76.363(11) 1_555 1_555 1_555 yes
H(5C) C(5) H(5D) 132.622(16) 1_555 1_555 1_555 yes
H(5C) C(5) H(5E) 80.785(12) 1_555 1_555 1_555 yes
H(5C) C(5) H(5F) 30.358(5) 1_555 1_555 1_555 yes
H(5D) C(5) H(5E) 104.436(13) 1_555 1_555 1_555 yes
H(5D) C(5) H(5F) 110.738(15) 1_555 1_555 1_555 yes
H(5E) C(5) H(5F) 107.823(14) 1_555 1_555 1_555 yes
N(2) C(6) N(2) 109.127(9) 1_555 1_555 2_655 yes
N(2) C(6) N(2) 109.127(9) 1_555 1_555 3_665 yes
N(2) C(6) N(2) 109.128(9) 2_655 1_555 3_665 yes
C(5) H(5A) H(5E) 73.018(9) 1_555 1_555 1_555 yes
C(5) H(5B) H(5D) 70.043(8) 1_555 1_555 1_555 yes
C(5) H(5C) H(5F) 74.820(9) 1_555 1_555 1_555 yes
C(5) H(5D) H(5B) 70.043(9) 1_555 1_555 1_555 yes
C(5) H(5E) H(5A) 73.019(8) 1_555 1_555 1_555 yes
C(5) H(5F) H(5C) 74.822(9) 1_555 1_555 1_555 yes

loop_
_geom_bond_atom_site_label_1
_geom_bond_atom_site_label_2
_geom_bond_distance
_geom_bond_site_symmetry_1
_geom_bond_site_symmetry_2
_geom_bond_publ_flag
N(1) N(2) 1.37783(17) 1_555 1_555 yes
N(1) C(1) 1.33720(19) 1_555 1_555 yes
N(2) C(3) 1.35440(18) 1_555 1_555 yes
N(2) C(6) 1.44385(15) 1_555 1_555 yes
N(2) C(6) 1.44384(15) 1_555 2_655 yes
N(2) C(6) 1.44384(15) 1_555 3_665 yes
C(1) C(2) 1.4097(2) 1_555 1_555 yes
C(1) C(5) 1.4939(2) 1_555 1_555 yes
C(2) C(3) 1.3884(2) 1_555 1_555 yes
C(2) H(2) 1.07600(15) 1_555 1_555 yes
C(4) C(3) 1.48900(19) 1_555 1_555 yes
C(4) H(4A) 1.08500(15) 1_555 1_555 yes
C(4) H(4B) 1.08499(16) 1_555 1_555 yes
C(4) H(4C) 1.08500(14) 1_555 1_555 yes
C(5) H(5A) 1.08500(16) 1_555 1_555 yes
C(5) H(5B) 1.08501(18) 1_555 1_555 yes
C(5) H(5C) 1.08501(16) 1_555 1_555 yes
C(5) H(5D) 1.08501(16) 1_555 1_555 yes
C(5) H(5E) 1.08500(17) 1_555 1_555 yes
C(5) H(5F) 1.08500(17) 1_555 1_555 yes
H(5A) H(5E) 0.63376729324725 1_555 1_555 yes
H(5B) H(5D) 0.74065601458063 1_555 1_555 yes
H(5C) H(5F) 0.56818719133355 1_555 1_555 yes

_cod_database_fobs_code 2300592
